data_4084998
loop_
_publ_author_name
'Albert, Joan'
'Granell, Jaume'
'Qadir, Romana'
'Quirante, Josefina'
'Calvis, Carme'
'Messeguer, Ramon'
'Bad\'ia, Josefa'
'Baldom\`a, Laura'
'Font-Bardia, Merc\`e'
'Calvet, Teresa'

_publ_section_title
;
 Cyclopalladated Benzophenone Imines: Synthesis, Antitumor Activity, Cell
 Accumulation, DNA Interaction, and Cathepsin B Inhibition
;
_journal_issue 24
_journal_name_full Organometallics
_journal_page_first 7284
_journal_paper_doi 10.1021/om501060f
_journal_volume 33
_journal_year 2014
_chemical_formula_sum 'C46 H42 N2 O4 Pd2'
_chemical_formula_weight 899.62
_chemical_name_systematic
;
 ?
;
_space_group_IT_number 15
_symmetry_cell_setting monoclinic
_symmetry_space_group_name_Hall '-C 2yc'
_symmetry_space_group_name_H-M 'C 1 2/c 1'
_atom_sites_solution_hydrogens geom
_atom_sites_solution_primary direct
_atom_sites_solution_secondary difmap
_audit_creation_method SHELXL-97
_cell_angle_alpha 90.00
_cell_angle_beta 92.094(2)
_cell_angle_gamma 90.00
_cell_formula_units_Z 4
_cell_length_a 23.4878(16)
_cell_length_b 9.5982(6)
_cell_length_c 17.2220(11)
_cell_measurement_reflns_used 9981
_cell_measurement_temperature 100(2)
_cell_measurement_theta_max 25.06
_cell_measurement_theta_min 2.29
_cell_volume 3879.9(4)
_computing_cell_refinement 'Bruker SAINT'
_computing_data_collection 'Bruker APEX2'
_computing_data_reduction 'Bruker SAINT'
_computing_molecular_graphics 'Bruker SHELXTL'
_computing_publication_material 'Bruker SHELXTL'
_computing_structure_refinement 'SHELXL-97 (Sheldrick, 2008)'
_computing_structure_solution 'SHELXS-97 (Sheldrick, 2008)'
_diffrn_ambient_temperature 100(2)
_diffrn_measured_fraction_theta_full 0.998
_diffrn_measured_fraction_theta_max 0.998
_diffrn_measurement_device_type 'Bruker D8 Venture'
_diffrn_measurement_method '\f and \w scans'
_diffrn_radiation_monochromator multilayer
_diffrn_radiation_source 'high brilliance Incoatec Microfocus Source '
_diffrn_radiation_type MoK\a
_diffrn_radiation_wavelength 0.71073
_diffrn_reflns_av_R_equivalents 0.0262
_diffrn_reflns_av_sigmaI/netI 0.0184
_diffrn_reflns_limit_h_max 27
_diffrn_reflns_limit_h_min -27
_diffrn_reflns_limit_k_max 11
_diffrn_reflns_limit_k_min -11
_diffrn_reflns_limit_l_max 19
_diffrn_reflns_limit_l_min -20
_diffrn_reflns_number 18657
_diffrn_reflns_theta_full 25.06
_diffrn_reflns_theta_max 25.06
_diffrn_reflns_theta_min 2.29
_exptl_absorpt_coefficient_mu 0.974
_exptl_absorpt_correction_T_max 0.7452
_exptl_absorpt_correction_T_min 0.5803
_exptl_absorpt_correction_type multi-scan
_exptl_absorpt_process_details sadabs
_exptl_crystal_colour yellow
_exptl_crystal_density_diffrn 1.540
_exptl_crystal_density_method 'not measured'
_exptl_crystal_description prism
_exptl_crystal_F_000 1824
_exptl_crystal_size_max 0.507
_exptl_crystal_size_mid 0.342
_exptl_crystal_size_min 0.165
_refine_diff_density_max 0.650
_refine_diff_density_min -1.279
_refine_diff_density_rms 0.094
_refine_ls_extinction_method none
_refine_ls_goodness_of_fit_ref 1.301
_refine_ls_hydrogen_treatment mixed
_refine_ls_matrix_type full
_refine_ls_number_parameters 246
_refine_ls_number_reflns 3433
_refine_ls_number_restraints 0
_refine_ls_restrained_S_all 1.301
_refine_ls_R_factor_all 0.0371
_refine_ls_R_factor_gt 0.0355
_refine_ls_shift/su_max 0.001
_refine_ls_shift/su_mean 0.000
_refine_ls_structure_factor_coef Fsqd
_refine_ls_weighting_details 'calc w=1/[\s^2^(Fo^2^)+(0.0001P)^2^+31.6834P] where P=(Fo^2^+2Fc^2^)/3'
_refine_ls_weighting_scheme calc
_refine_ls_wR_factor_gt 0.0858
_refine_ls_wR_factor_ref 0.0866
_reflns_number_gt 3289
_reflns_number_total 3433
_reflns_threshold_expression >2sigma(I)
_cod_data_source_file om501060f_si_002.cif
_cod_data_source_block mo_iamrb65_0m
_cod_depositor_comments
;
The following automatic conversions were performed:

'_symmetry_cell_setting' value 'Monoclinic' changed to 'monoclinic'
according to
/home/saulius/struct/COD-crude-data--automatic-downloads/rss-feeds/ACS/lib/dictionaries/cif_core.dic
dictionary named 'cif_core.dic' version 2.4.2 from 2011-04-26.

Automatic conversion script
Id: cif_fix_values 2935 2014-11-11 08:27:57Z andrius 

 Adding full bibliography for 4084996--4085001.cif.
;
_cod_original_sg_symbol_H-M C2/c
_cod_database_code 4084998

loop_
_symmetry_equiv_pos_as_xyz
'x, y, z'
'-x, y, -z+1/2'
'x+1/2, y+1/2, z'
'-x+1/2, y+1/2, -z+1/2'
'-x, -y, -z'
'x, -y, z-1/2'
'-x+1/2, -y+1/2, -z'
'x+1/2, -y+1/2, z-1/2'

loop_
_atom_site_label
_atom_site_type_symbol
_atom_site_fract_x
_atom_site_fract_y
_atom_site_fract_z
_atom_site_U_iso_or_equiv
_atom_site_adp_type
_atom_site_occupancy
_atom_site_symmetry_multiplicity
_atom_site_calc_flag
_atom_site_refinement_flags
Pd1 Pd 0.567897(12) 0.17843(3) 0.243994(17) 0.01953(10) Uani 1 1 d .
O1 O 0.54233(12) 0.0773(3) 0.34789(17) 0.0272(7) Uani 1 1 d .
O2 O 0.54520(11) -0.0005(3) 0.18569(16) 0.0237(6) Uani 1 1 d .
N1 N 0.59832(14) 0.3585(3) 0.29260(19) 0.0208(7) Uani 1 1 d .
C1 C 0.60296(16) 0.2582(4) 0.1527(2) 0.0208(8) Uani 1 1 d .
C2 C 0.60829(17) 0.1979(4) 0.0801(2) 0.0235(9) Uani 1 1 d .
H1 H 0.5917 0.1093 0.0694 0.028 Uiso 1 1 calc R
C3 C 0.63793(18) 0.2669(5) 0.0227(2) 0.0261(9) Uani 1 1 d .
H2 H 0.6418 0.2240 -0.0265 0.031 Uiso 1 1 calc R
C4 C 0.66177(18) 0.3973(5) 0.0366(2) 0.0256(9) Uani 1 1 d .
H3 H 0.6815 0.4436 -0.0030 0.031 Uiso 1 1 calc R
C5 C 0.65664(17) 0.4600(4) 0.1089(2) 0.0226(9) Uani 1 1 d .
H4 H 0.6724 0.5497 0.1188 0.027 Uiso 1 1 calc R
C6 C 0.62812(16) 0.3895(4) 0.1666(2) 0.0198(8) Uani 1 1 d .
C7 C 0.62460(16) 0.4390(4) 0.2460(2) 0.0202(8) Uani 1 1 d .
C8 C 0.59318(18) 0.3951(5) 0.3752(2) 0.0260(9) Uani 1 1 d .
H10 H 0.6125 0.4870 0.3837 0.031 Uiso 1 1 calc R
C9 C 0.62481(17) 0.2886(4) 0.4258(2) 0.0222(9) Uani 1 1 d .
C10 C 0.6084(2) 0.2625(5) 0.5012(3) 0.0315(10) Uani 1 1 d .
H9 H 0.5759 0.3084 0.5203 0.038 Uiso 1 1 calc R
C11 C 0.6387(2) 0.1704(5) 0.5488(3) 0.0381(11) Uani 1 1 d .
H8 H 0.6265 0.1527 0.5999 0.046 Uiso 1 1 calc R
C12 C 0.6861(2) 0.1045(5) 0.5229(3) 0.0357(11) Uani 1 1 d .
H5 H 0.7069 0.0417 0.5558 0.043 Uiso 1 1 calc R
C13 C 0.7034(2) 0.1303(5) 0.4482(3) 0.0343(11) Uani 1 1 d .
H6 H 0.7364 0.0854 0.4297 0.041 Uiso 1 1 calc R
C14 C 0.67274(18) 0.2217(5) 0.4003(3) 0.0290(10) Uani 1 1 d .
H7 H 0.6849 0.2386 0.3492 0.035 Uiso 1 1 calc R
C15 C 0.53082(19) 0.4149(6) 0.3917(3) 0.0376(11) Uani 1 1 d .
H13 H 0.5132 0.4771 0.3526 0.056 Uiso 1 1 calc R
H12 H 0.5274 0.4559 0.4434 0.056 Uiso 1 1 calc R
H11 H 0.5115 0.3244 0.3898 0.056 Uiso 1 1 calc R
C16 C 0.65216(17) 0.5736(4) 0.2705(2) 0.0208(8) Uani 1 1 d .
C17 C 0.62416(18) 0.6996(5) 0.2600(3) 0.0281(10) Uani 1 1 d .
H18 H 0.5865 0.7012 0.2380 0.034 Uiso 1 1 calc R
C18 C 0.6510(2) 0.8245(5) 0.2816(3) 0.0333(10) Uani 1 1 d .
H17 H 0.6316 0.9107 0.2747 0.040 Uiso 1 1 calc R
C19 C 0.7057(2) 0.8216(5) 0.3130(3) 0.0323(10) Uani 1 1 d .
H16 H 0.7240 0.9062 0.3280 0.039 Uiso 1 1 calc R
C20 C 0.7344(2) 0.6965(5) 0.3229(3) 0.0349(11) Uani 1 1 d .
H15 H 0.7723 0.6955 0.3440 0.042 Uiso 1 1 calc R
C21 C 0.70755(19) 0.5727(5) 0.3019(3) 0.0310(10) Uani 1 1 d .
H14 H 0.7271 0.4868 0.3090 0.037 Uiso 1 1 calc R
C22 C 0.50313(17) -0.0091(5) 0.3496(2) 0.0243(9) Uani 1 1 d .
C23 C 0.5124(2) -0.1371(5) 0.4002(3) 0.0376(12) Uani 1 1 d .
H20 H 0.4912 -0.2159 0.3774 0.056 Uiso 1 1 calc R
H21 H 0.4990 -0.1183 0.4524 0.056 Uiso 1 1 calc R
H19 H 0.5531 -0.1599 0.4035 0.056 Uiso 1 1 calc R

loop_
_atom_site_aniso_label
_atom_site_aniso_U_11
_atom_site_aniso_U_22
_atom_site_aniso_U_33
_atom_site_aniso_U_23
_atom_site_aniso_U_13
_atom_site_aniso_U_12
Pd1 0.01584(16) 0.02082(17) 0.02185(17) -0.00150(13) -0.00048(11) -0.00044(12)
O1 0.0232(15) 0.0320(17) 0.0263(15) 0.0031(13) -0.0028(12) -0.0056(13)
O2 0.0182(14) 0.0219(15) 0.0308(16) -0.0033(12) -0.0005(12) -0.0008(12)
N1 0.0179(16) 0.0233(18) 0.0209(17) -0.0009(14) -0.0017(13) 0.0017(14)
C1 0.0140(18) 0.027(2) 0.022(2) 0.0004(17) -0.0025(15) 0.0032(16)
C2 0.020(2) 0.024(2) 0.026(2) -0.0052(17) -0.0031(16) 0.0002(17)
C3 0.026(2) 0.032(2) 0.020(2) -0.0026(18) -0.0027(17) 0.0052(19)
C4 0.025(2) 0.030(2) 0.021(2) 0.0027(18) -0.0016(16) 0.0018(18)
C5 0.024(2) 0.020(2) 0.024(2) 0.0011(17) -0.0035(16) 0.0015(17)
C6 0.0142(18) 0.022(2) 0.022(2) -0.0009(16) -0.0033(15) 0.0031(16)
C7 0.0183(19) 0.019(2) 0.023(2) -0.0024(16) -0.0026(15) 0.0023(16)
C8 0.029(2) 0.028(2) 0.022(2) -0.0068(18) 0.0036(17) -0.0009(19)
C9 0.025(2) 0.020(2) 0.022(2) -0.0042(16) -0.0010(16) -0.0085(17)
C10 0.043(3) 0.024(2) 0.028(2) -0.0015(19) 0.010(2) -0.003(2)
C11 0.058(3) 0.032(3) 0.025(2) 0.002(2) 0.004(2) -0.010(2)
C12 0.044(3) 0.030(3) 0.032(2) 0.006(2) -0.011(2) -0.009(2)
C13 0.029(2) 0.038(3) 0.036(3) -0.001(2) -0.005(2) 0.002(2)
C14 0.027(2) 0.036(3) 0.023(2) 0.0021(19) 0.0009(18) -0.0016(19)
C15 0.029(2) 0.049(3) 0.035(3) -0.009(2) 0.004(2) 0.002(2)
C16 0.021(2) 0.022(2) 0.0198(19) -0.0030(16) 0.0008(15) 0.0016(16)
C17 0.023(2) 0.025(2) 0.035(2) -0.0005(19) -0.0052(18) 0.0042(18)
C18 0.035(3) 0.023(2) 0.041(3) -0.002(2) -0.004(2) 0.005(2)
C19 0.034(2) 0.028(2) 0.035(2) -0.005(2) -0.0024(19) -0.005(2)
C20 0.027(2) 0.030(3) 0.046(3) -0.003(2) -0.011(2) -0.002(2)
C21 0.026(2) 0.026(2) 0.040(3) -0.005(2) -0.0094(19) 0.0058(19)
C22 0.021(2) 0.030(2) 0.022(2) 0.0013(18) 0.0033(16) 0.0035(18)
C23 0.026(2) 0.043(3) 0.044(3) 0.018(2) 0.000(2) 0.005(2)

loop_
_atom_type_symbol
_atom_type_description
_atom_type_scat_dispersion_real
_atom_type_scat_dispersion_imag
_atom_type_scat_source
C C 0.0033 0.0016 'International Tables Vol C Tables 4.2.6.8 and 6.1.1.4'
H H 0.0000 0.0000 'International Tables Vol C Tables 4.2.6.8 and 6.1.1.4'
N N 0.0061 0.0033 'International Tables Vol C Tables 4.2.6.8 and 6.1.1.4'
O O 0.0106 0.0060 'International Tables Vol C Tables 4.2.6.8 and 6.1.1.4'
Pd Pd -0.9988 1.0072 'International Tables Vol C Tables 4.2.6.8 and 6.1.1.4'

loop_
_geom_angle_atom_site_label_1
_geom_angle_atom_site_label_2
_geom_angle_atom_site_label_3
_geom_angle
_geom_angle_site_symmetry_1
_geom_angle_site_symmetry_3
C1 Pd1 N1 81.19(15) . .
C1 Pd1 O2 92.50(15) . .
N1 Pd1 O2 172.96(12) . .
C1 Pd1 O1 171.06(14) . .
N1 Pd1 O1 98.40(12) . .
O2 Pd1 O1 87.34(11) . .
C1 Pd1 Pd1 120.07(11) . 2_655
N1 Pd1 Pd1 107.96(9) . 2_655
O2 Pd1 Pd1 77.88(8) . 2_655
O1 Pd1 Pd1 68.64(8) . 2_655
C22 O1 Pd1 123.6(3) . .
C22 O2 Pd1 120.0(3) 2_655 .
C7 N1 C8 121.1(3) . .
C7 N1 Pd1 114.9(3) . .
C8 N1 Pd1 123.9(3) . .
C2 C1 C6 118.4(4) . .
C2 C1 Pd1 128.0(3) . .
C6 C1 Pd1 113.6(3) . .
C1 C2 C3 120.2(4) . .
C1 C2 H1 119.9 . .
C3 C2 H1 119.9 . .
C4 C3 C2 120.9(4) . .
C4 C3 H2 119.6 . .
C2 C3 H2 119.6 . .
C3 C4 C5 119.8(4) . .
C3 C4 H3 120.1 . .
C5 C4 H3 120.1 . .
C4 C5 C6 119.2(4) . .
C4 C5 H4 120.4 . .
C6 C5 H4 120.4 . .
C5 C6 C1 121.5(4) . .
C5 C6 C7 123.9(4) . .
C1 C6 C7 114.5(4) . .
N1 C7 C6 115.9(4) . .
N1 C7 C16 123.5(4) . .
C6 C7 C16 120.6(4) . .
N1 C8 C15 109.0(3) . .
N1 C8 C9 109.8(3) . .
C15 C8 C9 115.6(4) . .
N1 C8 H10 107.4 . .
C15 C8 H10 107.4 . .
C9 C8 H10 107.4 . .
C14 C9 C10 118.1(4) . .
C14 C9 C8 121.1(4) . .
C10 C9 C8 120.7(4) . .
C11 C10 C9 120.8(4) . .
C11 C10 H9 119.6 . .
C9 C10 H9 119.6 . .
C12 C11 C10 120.6(4) . .
C12 C11 H8 119.7 . .
C10 C11 H8 119.7 . .
C11 C12 C13 119.3(4) . .
C11 C12 H5 120.3 . .
C13 C12 H5 120.3 . .
C12 C13 C14 120.0(5) . .
C12 C13 H6 120.0 . .
C14 C13 H6 120.0 . .
C9 C14 C13 121.1(4) . .
C9 C14 H7 119.4 . .
C13 C14 H7 119.4 . .
C8 C15 H13 109.5 . .
C8 C15 H12 109.5 . .
H13 C15 H12 109.5 . .
C8 C15 H11 109.5 . .
H13 C15 H11 109.5 . .
H12 C15 H11 109.5 . .
C17 C16 C21 119.3(4) . .
C17 C16 C7 121.2(3) . .
C21 C16 C7 119.5(4) . .
C16 C17 C18 120.4(4) . .
C16 C17 H18 119.8 . .
C18 C17 H18 119.8 . .
C19 C18 C17 119.5(4) . .
C19 C18 H17 120.2 . .
C17 C18 H17 120.2 . .
C18 C19 C20 120.6(4) . .
C18 C19 H16 119.7 . .
C20 C19 H16 119.7 . .
C19 C20 C21 119.8(4) . .
C19 C20 H15 120.1 . .
C21 C20 H15 120.1 . .
C20 C21 C16 120.4(4) . .
C20 C21 H14 119.8 . .
C16 C21 H14 119.8 . .
O1 C22 O2 126.6(4) . 2_655
O1 C22 C23 117.6(4) . .
O2 C22 C23 115.8(4) 2_655 .
C22 C23 H20 109.5 . .
C22 C23 H21 109.5 . .
H20 C23 H21 109.5 . .
C22 C23 H19 109.5 . .
H20 C23 H19 109.5 . .
H21 C23 H19 109.5 . .

loop_
_geom_bond_atom_site_label_1
_geom_bond_atom_site_label_2
_geom_bond_distance
_geom_bond_site_symmetry_2
Pd1 C1 1.957(4) .
Pd1 N1 2.038(3) .
Pd1 O2 2.050(3) .
Pd1 O1 2.141(3) .
Pd1 Pd1 3.2037(6) 2_655
O1 C22 1.240(5) .
O2 C22 1.270(5) 2_655
N1 C7 1.288(5) .
N1 C8 1.474(5) .
C1 C2 1.387(6) .
C1 C6 1.409(6) .
C2 C3 1.397(6) .
C2 H1 0.9500 .
C3 C4 1.389(6) .
C3 H2 0.9500 .
C4 C5 1.391(6) .
C4 H3 0.9500 .
C5 C6 1.393(6) .
C5 H4 0.9500 .
C6 C7 1.452(5) .
C7 C16 1.499(5) .
C8 C15 1.514(6) .
C8 C9 1.520(6) .
C8 H10 1.0000 .
C9 C14 1.382(6) .
C9 C10 1.391(6) .
C10 C11 1.385(7) .
C10 H9 0.9500 .
C11 C12 1.370(7) .
C11 H8 0.9500 .
C12 C13 1.386(7) .
C12 H5 0.9500 .
C13 C14 1.387(6) .
C13 H6 0.9500 .
C14 H7 0.9500 .
C15 H13 0.9800 .
C15 H12 0.9800 .
C15 H11 0.9800 .
C16 C17 1.386(6) .
C16 C21 1.390(6) .
C17 C18 1.399(6) .
C17 H18 0.9500 .
C18 C19 1.376(6) .
C18 H17 0.9500 .
C19 C20 1.383(7) .
C19 H16 0.9500 .
C20 C21 1.386(6) .
C20 H15 0.9500 .
C21 H14 0.9500 .
C22 O2 1.270(5) 2_655
C22 C23 1.518(6) .
C23 H20 0.9800 .
C23 H21 0.9800 .
C23 H19 0.9800 .

loop_
_geom_torsion_atom_site_label_1
_geom_torsion_atom_site_label_2
_geom_torsion_atom_site_label_3
_geom_torsion_atom_site_label_4
_geom_torsion
_geom_torsion_site_symmetry_1
_geom_torsion_site_symmetry_4
C1 Pd1 O1 C22 -121.5(9) . .
N1 Pd1 O1 C22 151.8(3) . .
O2 Pd1 O1 C22 -32.3(3) . .
Pd1 Pd1 O1 C22 45.7(3) 2_655 .
C1 Pd1 O2 C22 -91.0(3) . 2_655
N1 Pd1 O2 C22 -117.2(10) . 2_655
O1 Pd1 O2 C22 98.0(3) . 2_655
Pd1 Pd1 O2 C22 29.3(3) 2_655 2_655
C1 Pd1 N1 C7 0.4(3) . .
O2 Pd1 N1 C7 27.0(11) . .
O1 Pd1 N1 C7 171.4(3) . .
Pd1 Pd1 N1 C7 -118.5(3) 2_655 .
C1 Pd1 N1 C8 -177.6(3) . .
O2 Pd1 N1 C8 -151.0(9) . .
O1 Pd1 N1 C8 -6.6(3) . .
Pd1 Pd1 N1 C8 63.6(3) 2_655 .
N1 Pd1 C1 C2 175.0(4) . .
O2 Pd1 C1 C2 -1.8(4) . .
O1 Pd1 C1 C2 87.0(10) . .
Pd1 Pd1 C1 C2 -79.2(4) 2_655 .
N1 Pd1 C1 C6 -1.0(3) . .
O2 Pd1 C1 C6 -177.9(3) . .
O1 Pd1 C1 C6 -89.1(10) . .
Pd1 Pd1 C1 C6 104.7(3) 2_655 .
C6 C1 C2 C3 -0.1(6) . .
Pd1 C1 C2 C3 -176.0(3) . .
C1 C2 C3 C4 -1.0(6) . .
C2 C3 C4 C5 0.6(6) . .
C3 C4 C5 C6 0.8(6) . .
C4 C5 C6 C1 -1.8(6) . .
C4 C5 C6 C7 174.3(4) . .
C2 C1 C6 C5 1.5(6) . .
Pd1 C1 C6 C5 178.0(3) . .
C2 C1 C6 C7 -175.0(3) . .
Pd1 C1 C6 C7 1.5(4) . .
C8 N1 C7 C6 178.4(3) . .
Pd1 N1 C7 C6 0.3(4) . .
C8 N1 C7 C16 0.4(6) . .
Pd1 N1 C7 C16 -177.6(3) . .
C5 C6 C7 N1 -177.6(4) . .
C1 C6 C7 N1 -1.2(5) . .
C5 C6 C7 C16 0.4(6) . .
C1 C6 C7 C16 176.8(3) . .
C7 N1 C8 C15 116.6(4) . .
Pd1 N1 C8 C15 -65.5(4) . .
C7 N1 C8 C9 -115.8(4) . .
Pd1 N1 C8 C9 62.0(4) . .
N1 C8 C9 C14 31.3(5) . .
C15 C8 C9 C14 155.0(4) . .
N1 C8 C9 C10 -152.9(4) . .
C15 C8 C9 C10 -29.2(6) . .
C14 C9 C10 C11 -1.0(6) . .
C8 C9 C10 C11 -177.0(4) . .
C9 C10 C11 C12 0.9(7) . .
C10 C11 C12 C13 -0.3(7) . .
C11 C12 C13 C14 -0.2(7) . .
C10 C9 C14 C13 0.4(6) . .
C8 C9 C14 C13 176.4(4) . .
C12 C13 C14 C9 0.2(7) . .
N1 C7 C16 C17 -96.7(5) . .
C6 C7 C16 C17 85.5(5) . .
N1 C7 C16 C21 85.6(5) . .
C6 C7 C16 C21 -92.2(5) . .
C21 C16 C17 C18 -0.8(7) . .
C7 C16 C17 C18 -178.5(4) . .
C16 C17 C18 C19 0.5(7) . .
C17 C18 C19 C20 0.4(7) . .
C18 C19 C20 C21 -0.8(8) . .
C19 C20 C21 C16 0.4(7) . .
C17 C16 C21 C20 0.4(7) . .
C7 C16 C21 C20 178.1(4) . .
Pd1 O1 C22 O2 -43.3(6) . 2_655
Pd1 O1 C22 C23 138.4(3) . .
